data_9004562
loop_
_publ_author_name
'Li, Y.'
'Burns, P. C.'

_publ_section_title
;
 Refinement of the structure of bandylite
;
_journal_name_full 'The Canadian Mineralogist'
_journal_page_first 713
_journal_page_last 715
_journal_paper_doi 10.2113/gscanmin.38.3.713
_journal_volume 38
_journal_year 2000
_chemical_formula_sum 'B Cl Cu H4 O4'
_chemical_name_mineral Bandylite
_space_group_IT_number 85
_symmetry_space_group_name_Hall 'P 4ab -1ab'
_symmetry_space_group_name_H-M 'P 4/n :1'
_cell_angle_alpha 90
_cell_angle_beta 90
_cell_angle_gamma 90
_cell_length_a 6.171
_cell_length_b 6.171
_cell_length_c 5.587
_cell_formula_units_Z 2
_cell_volume 212.760
_database_code_amcsd 0005654
_exptl_crystal_density_diffrn 2.776
_cod_original_sg_symbol_H-M 'P 4/n'
_cod_original_formula_sum 'Cu B O4 Cl H4'
_cod_database_code 9004562

loop_
_space_group_symop_operation_xyz
x,y,z
y,-x,-z
1/2-y,1/2+x,z
1/2+x,1/2+y,-z
-x,-y,z
-y,x,-z
1/2+y,1/2-x,z
1/2-x,1/2-y,-z

loop_
_atom_site_aniso_label
_atom_site_aniso_U_11
_atom_site_aniso_U_22
_atom_site_aniso_U_33
_atom_site_aniso_U_12
_atom_site_aniso_U_13
_atom_site_aniso_U_23
Cu 0.00860 0.00860 0.02450 0.00000 0.00000 0.00000
B 0.00520 0.00520 0.03960 0.00000 0.00000 0.00000
O 0.00780 0.01020 0.01860 -0.00080 -0.00260 -0.00320
Cl 0.01820 0.01820 0.01950 0.00000 0.00000 0.00000

loop_
_atom_site_label
_atom_site_fract_x
_atom_site_fract_y
_atom_site_fract_z
_atom_site_U_iso_or_equiv
Cu 0.00000 0.50000 0.63170 0.01390
B 0.00000 0.00000 0.50000 0.01660
O 0.31340 0.55400 0.65430 0.01220
Cl 0.00000 0.50000 0.14270 0.01870
H 0.15500 0.15000 0.75300 0.02000

loop_
_cod_related_entry_id
_cod_related_entry_database
_cod_related_entry_code
1 AMCSD 0005654
